data_7202399
loop_
_publ_author_name
'Tao, Guo-Hong'
'Guo, Yong'
'Joo, Young-Hyuk'
'Twamley, Brendan'
'Shreeve, Jean'ne M.'

_publ_section_title
;
 Energetic nitrogen-rich salts and ionic liquids: 5-aminotetrazole (AT)
 as a weak acid
;
_journal_issue 45
_journal_name_full 'Journal of Materials Chemistry'
_journal_page_first 5524
_journal_paper_doi 10.1039/b811506k
_journal_volume 18
_journal_year 2008
_chemical_formula_moiety 'C2 H8 N5, C H2 N5'
_chemical_formula_sum 'C3 H10 N10'
_chemical_formula_weight 186.21
_chemical_name_common 'C2H8N5, CH2N5'
_chemical_name_systematic
;
?
;
_space_group_IT_number 19
_symmetry_cell_setting orthorhombic
_symmetry_space_group_name_Hall 'P 2ac 2ab'
_symmetry_space_group_name_H-M 'P 21 21 21'
_atom_sites_solution_hydrogens geom
_atom_sites_solution_primary direct
_atom_sites_solution_secondary difmap
_audit_creation_method SHELXL-97
_cell_angle_alpha 90.00
_cell_angle_beta 90.00
_cell_angle_gamma 90.00
_cell_formula_units_Z 4
_cell_length_a 5.6667(6)
_cell_length_b 9.4916(11)
_cell_length_c 15.9768(18)
_cell_measurement_reflns_used 9067
_cell_measurement_temperature 90(2)
_cell_measurement_theta_max 29.94
_cell_measurement_theta_min 2.14
_cell_volume 859.33(17)
_computing_cell_refinement 'SAINT+ v. 7.23a (Bruker, 2006)'
_computing_data_collection 'SMART v. 5.632 (Bruker, 2006)'
_computing_data_reduction 'SAINT+ v. 7.23a (Bruker, 2006)'
_computing_molecular_graphics 'XP, SHELXTL v. 6.14 (Bruker, 2003)'
_computing_publication_material 'XCIF, SHELXTL, v. 6.14 (Bruker, 2003)'
_computing_structure_refinement 'XL, SHELXTL v. 6.14 (Bruker, 2003)'
_computing_structure_solution 'XS, SHELXTL v. 6.14 (Bruker, 2003)'
_diffrn_ambient_temperature 90(2)
_diffrn_detector_area_resol_mean 8.3
_diffrn_measured_fraction_theta_full 1.000
_diffrn_measured_fraction_theta_max 1.000
_diffrn_measurement_device_type 'Bruker/Siemens SMART APEX'
_diffrn_measurement_method '\w scans'
_diffrn_radiation_monochromator graphite
_diffrn_radiation_type MoK\a
_diffrn_radiation_wavelength 0.71073
_diffrn_reflns_av_R_equivalents 0.0249
_diffrn_reflns_av_sigmaI/netI 0.0132
_diffrn_reflns_limit_h_max 7
_diffrn_reflns_limit_h_min -7
_diffrn_reflns_limit_k_max 12
_diffrn_reflns_limit_k_min -12
_diffrn_reflns_limit_l_max 21
_diffrn_reflns_limit_l_min -21
_diffrn_reflns_number 12696
_diffrn_reflns_theta_full 28.98
_diffrn_reflns_theta_max 28.98
_diffrn_reflns_theta_min 2.50
_diffrn_source 'normal-focus sealed tube'
_exptl_absorpt_coefficient_mu 0.110
_exptl_absorpt_correction_T_max 0.977
_exptl_absorpt_correction_T_min 0.909
_exptl_absorpt_correction_type multi-scan
_exptl_absorpt_process_details 'SADABS-2007/4 (Bruker, 2007)'
_exptl_crystal_colour colorless
_exptl_crystal_density_diffrn 1.439
_exptl_crystal_density_method 'not measured'
_exptl_crystal_description needle
_exptl_crystal_F_000 392
_exptl_crystal_size_max 0.50
_exptl_crystal_size_mid 0.28
_exptl_crystal_size_min 0.22
_refine_diff_density_max 0.262
_refine_diff_density_min -0.163
_refine_diff_density_rms 0.041
_refine_ls_abs_structure_details 'Flack H D (1983), Acta Cryst. A39, 876-881'
_refine_ls_extinction_method none
_refine_ls_goodness_of_fit_ref 1.073
_refine_ls_hydrogen_treatment refall
_refine_ls_matrix_type full
_refine_ls_number_parameters 158
_refine_ls_number_reflns 1343
_refine_ls_number_restraints 0
_refine_ls_restrained_S_all 1.073
_refine_ls_R_factor_all 0.0299
_refine_ls_R_factor_gt 0.0291
_refine_ls_shift/su_max 0.000
_refine_ls_shift/su_mean 0.000
_refine_ls_structure_factor_coef Fsqd
_refine_ls_weighting_details 'calc w=1/[\s^2^(Fo^2^)+(0.0471P)^2^+0.1743P] where P=(Fo^2^+2Fc^2^)/3'
_refine_ls_weighting_scheme calc
_refine_ls_wR_factor_gt 0.0758
_refine_ls_wR_factor_ref 0.0767
_reflns_number_gt 1313
_reflns_number_total 1343
_reflns_threshold_expression I>2\s(I)
_cod_data_source_file b811506k.txt
_cod_data_source_block bt1279
_cod_original_sg_symbol_H-M P2(1)2(1)2(1)
_cod_database_code 7202399

loop_
_symmetry_equiv_pos_as_xyz
'x, y, z'
'-x+1/2, -y, z+1/2'
'-x, y+1/2, -z+1/2'
'x+1/2, -y+1/2, -z'

loop_
_atom_site_label
_atom_site_type_symbol
_atom_site_fract_x
_atom_site_fract_y
_atom_site_fract_z
_atom_site_U_iso_or_equiv
_atom_site_adp_type
_atom_site_occupancy
_atom_site_symmetry_multiplicity
_atom_site_calc_flag
_atom_site_refinement_flags
_atom_site_disorder_assembly
_atom_site_disorder_group
C3 C 0.7915(2) 0.52984(14) 0.43761(8) 0.0146(3) Uani 1 1 d . . .
C5 C 0.5176(2) 0.45884(14) 0.33619(8) 0.0159(3) Uani 1 1 d . . .
C9 C 0.0450(2) 0.61577(13) 0.17249(8) 0.0142(3) Uani 1 1 d . . .
N1 N 0.7941(2) 0.40792(13) 0.48063(7) 0.0166(2) Uani 1 1 d . . .
H1A H 0.764(4) 0.329(2) 0.4550(12) 0.027(5) Uiso 1 1 d . . .
H1B H 0.869(4) 0.406(2) 0.5251(13) 0.029(5) Uiso 1 1 d . . .
N2 N 0.9012(2) 0.64079(13) 0.47066(8) 0.0175(2) Uani 1 1 d . . .
H2A H 1.000(4) 0.626(2) 0.5136(12) 0.022(5) Uiso 1 1 d . . .
H2B H 0.907(4) 0.720(2) 0.4427(12) 0.025(5) Uiso 1 1 d . . .
N4 N 0.6926(2) 0.54392(12) 0.36190(7) 0.0167(2) Uani 1 1 d . . .
N6 N 0.3442(2) 0.41143(14) 0.38536(8) 0.0194(3) Uani 1 1 d . . .
H6A H 0.335(3) 0.440(2) 0.4368(13) 0.024(5) Uiso 1 1 d . . .
H6B H 0.242(4) 0.352(2) 0.3640(13) 0.035(6) Uiso 1 1 d . . .
N7 N 0.5098(2) 0.42671(14) 0.25474(8) 0.0193(3) Uani 1 1 d . . .
H7A H 0.637(4) 0.451(2) 0.2236(13) 0.028(5) Uiso 1 1 d . . .
H7B H 0.395(4) 0.378(2) 0.2347(13) 0.031(5) Uiso 1 1 d . . .
N8 N -0.0455(2) 0.71596(12) 0.22686(8) 0.0173(2) Uani 1 1 d . . .
H8A H 0.067(4) 0.778(2) 0.2414(12) 0.034(6) Uiso 1 1 d . . .
H8B H -0.114(4) 0.678(2) 0.2680(13) 0.032(6) Uiso 1 1 d . . .
N10 N -0.0373(2) 0.48354(12) 0.16895(7) 0.0154(2) Uani 1 1 d . . .
N11 N 0.0894(2) 0.42292(12) 0.10693(7) 0.0171(2) Uani 1 1 d . . .
N12 N 0.2371(2) 0.51500(13) 0.07543(7) 0.0182(3) Uani 1 1 d . . .
N13 N 0.2134(2) 0.64049(12) 0.11570(7) 0.0171(2) Uani 1 1 d . . .

loop_
_atom_site_aniso_label
_atom_site_aniso_U_11
_atom_site_aniso_U_22
_atom_site_aniso_U_33
_atom_site_aniso_U_23
_atom_site_aniso_U_13
_atom_site_aniso_U_12
C3 0.0129(5) 0.0160(6) 0.0151(5) -0.0009(5) 0.0017(5) 0.0013(5)
C5 0.0160(6) 0.0155(5) 0.0161(6) 0.0005(5) -0.0016(5) 0.0018(5)
C9 0.0146(6) 0.0139(5) 0.0140(5) 0.0015(4) -0.0023(5) 0.0011(5)
N1 0.0200(6) 0.0142(5) 0.0158(5) 0.0000(4) -0.0028(5) -0.0009(5)
N2 0.0207(6) 0.0147(5) 0.0170(5) 0.0014(4) -0.0043(5) -0.0008(5)
N4 0.0168(5) 0.0188(5) 0.0146(5) 0.0015(4) -0.0017(5) -0.0024(5)
N6 0.0165(5) 0.0243(6) 0.0175(5) -0.0038(5) 0.0007(4) -0.0043(5)
N7 0.0168(5) 0.0256(6) 0.0156(5) -0.0010(5) -0.0014(4) -0.0041(5)
N8 0.0206(6) 0.0139(5) 0.0175(5) -0.0022(4) 0.0023(5) 0.0005(5)
N10 0.0170(5) 0.0140(5) 0.0152(5) -0.0010(4) 0.0015(4) 0.0005(5)
N11 0.0200(5) 0.0161(5) 0.0151(5) -0.0010(4) 0.0016(4) 0.0017(5)
N12 0.0201(6) 0.0172(5) 0.0174(5) -0.0001(4) 0.0022(4) 0.0014(5)
N13 0.0192(5) 0.0162(5) 0.0161(5) 0.0005(4) 0.0010(5) -0.0006(5)

loop_
_atom_type_symbol
_atom_type_description
_atom_type_scat_dispersion_real
_atom_type_scat_dispersion_imag
_atom_type_scat_source
C C 0.0033 0.0000 'International Tables Vol C Tables 4.2.6.8 and 6.1.1.4'
H H 0.0000 0.0000 'International Tables Vol C Tables 4.2.6.8 and 6.1.1.4'
N N 0.0061 0.0000 'International Tables Vol C Tables 4.2.6.8 and 6.1.1.4'

loop_
_geom_angle_atom_site_label_1
_geom_angle_atom_site_label_2
_geom_angle_atom_site_label_3
_geom_angle
_geom_angle_site_symmetry_1
_geom_angle_site_symmetry_3
_geom_angle_publ_flag
N2 C3 N4 118.31(13) . . ?
N2 C3 N1 118.18(12) . . ?
N4 C3 N1 123.46(13) . . ?
N6 C5 N7 118.10(13) . . ?
N6 C5 N4 124.45(13) . . ?
N7 C5 N4 117.32(13) . . ?
N13 C9 N10 112.59(12) . . ?
N13 C9 N8 124.66(12) . . ?
N10 C9 N8 122.67(13) . . ?
C3 N1 H1A 119.7(13) . . ?
C3 N1 H1B 117.8(15) . . ?
H1A N1 H1B 118.9(19) . . ?
C3 N2 H2A 117.9(12) . . ?
C3 N2 H2B 119.6(13) . . ?
H2A N2 H2B 120.3(18) . . ?
C3 N4 C5 121.66(12) . . ?
C5 N6 H6A 119.9(14) . . ?
C5 N6 H6B 118.2(14) . . ?
H6A N6 H6B 122(2) . . ?
C5 N7 H7A 116.7(13) . . ?
C5 N7 H7B 120.7(15) . . ?
H7A N7 H7B 122.3(17) . . ?
C9 N8 H8A 110.3(14) . . ?
C9 N8 H8B 111.3(14) . . ?
H8A N8 H8B 114(2) . . ?
C9 N10 N11 104.15(11) . . ?
N12 N11 N10 109.68(11) . . ?
N11 N12 N13 109.83(11) . . ?
C9 N13 N12 103.75(11) . . ?

loop_
_geom_bond_atom_site_label_1
_geom_bond_atom_site_label_2
_geom_bond_distance
_geom_bond_site_symmetry_2
_geom_bond_publ_flag
C3 N2 1.3320(18) . ?
C3 N4 1.3399(17) . ?
C3 N1 1.3459(18) . ?
C5 N6 1.3360(18) . ?
C5 N7 1.3373(18) . ?
C5 N4 1.3432(18) . ?
C9 N13 1.3374(18) . ?
C9 N10 1.3403(17) . ?
C9 N8 1.3865(17) . ?
N1 H1A 0.87(2) . ?
N1 H1B 0.83(2) . ?
N2 H2A 0.90(2) . ?
N2 H2B 0.87(2) . ?
N6 H6A 0.87(2) . ?
N6 H6B 0.88(2) . ?
N7 H7A 0.91(2) . ?
N7 H7B 0.86(2) . ?
N8 H8A 0.90(2) . ?
N8 H8B 0.84(2) . ?
N10 N11 1.3523(16) . ?
N11 N12 1.3107(17) . ?
N12 N13 1.3605(17) . ?

loop_
_geom_hbond_atom_site_label_D
_geom_hbond_atom_site_label_H
_geom_hbond_atom_site_label_A
_geom_hbond_distance_DH
_geom_hbond_distance_HA
_geom_hbond_distance_DA
_geom_hbond_angle_DHA
_geom_hbond_site_symmetry_A
N1 H1A N13 0.87(2) 2.12(2) 2.9687(17) 165(2) 3_645
N1 H1B N12 0.83(2) 2.49(2) 3.1442(18) 136.7(18) 2_665
N2 H2A N12 0.90(2) 2.23(2) 3.0313(17) 148.4(16) 2_665
N2 H2B N11 0.87(2) 2.08(2) 2.9513(17) 171.5(17) 3_655
N6 H6A N12 0.87(2) 2.29(2) 3.1498(17) 170.3(18) 2_565
N6 H6B N8 0.88(2) 2.24(2) 3.0858(18) 162.0(19) 3_545
N7 H7A N10 0.91(2) 2.06(2) 2.9590(18) 169.0(18) 1_655
N7 H7B N8 0.86(2) 2.58(2) 3.3181(19) 144.4(18) 3_545
N8 H8A N10 0.90(2) 2.43(2) 3.0726(17) 128.9(18) 3
N8 H8B N4 0.84(2) 2.25(2) 3.0860(17) 169.8(19) 1_455

loop_
_cod_related_entry_id
_cod_related_entry_database
_cod_related_entry_code
1 ChemSpider 30653650
